data_2224151
loop_
_publ_author_name
'Vikneswaran, M. R.'
'Teoh, Siang Guan'
'Yeap, Chin Sing'
'Fun, Hoong-Kun'

_publ_section_title
;Bis(1-ferrocenylmethylidene-4-phenylthiosemicarbazidato-\k^2^<i>N</i>^1^,<i>S</i>)zinc(II)
 monohydrate
;
_journal_coeditor_code CI2959
_journal_issue 12
_journal_name_full 'Acta Crystallographica Section E'
_journal_page_first m1524
_journal_page_last m1525
_journal_paper_doi 10.1107/S1600536809046078
_journal_volume 65
_journal_year 2009
_chemical_formula_iupac '[Fe2 Zn (C5 H5)2 (C13 H11 N3 S)2], H2 O'
_chemical_formula_moiety 'C36 H32 Fe2 N6 S2 Zn, H2 O'
_chemical_formula_sum 'C36 H34 Fe2 N6 O S2 Zn'
_chemical_formula_weight 807.88
_chemical_name_systematic
;
Bis(1-ferrocenylmethylidene-4-phenylthiosemicarbazidato-
\k^2^<i>N</i>^1^,<i>S</i>)zinc(II) monohydrate
;
_space_group_IT_number 4
_symmetry_cell_setting monoclinic
_symmetry_space_group_name_Hall 'P 2yb'
_symmetry_space_group_name_H-M 'P 1 21 1'
_atom_sites_solution_hydrogens geom
_atom_sites_solution_primary direct
_atom_sites_solution_secondary difmap
_audit_creation_method SHELXL-97
_cell_angle_alpha 90.00
_cell_angle_beta 104.277(2)
_cell_angle_gamma 90.00
_cell_formula_units_Z 2
_cell_length_a 10.4500(5)
_cell_length_b 10.4892(5)
_cell_length_c 15.9377(7)
_cell_measurement_reflns_used 7082
_cell_measurement_temperature 100.00(10)
_cell_measurement_theta_max 30.07
_cell_measurement_theta_min 2.35
_cell_volume 1693.01(14)
_computing_cell_refinement 'SAINT (Bruker, 2005)'
_computing_data_collection 'APEX2 (Bruker, 2005)'
_computing_data_reduction 'SAINT (Bruker, 2005)'
_computing_molecular_graphics 'SHELXTL (Sheldrick, 2008)'
_computing_publication_material
;
SHELXTL (Sheldrick, 2008) and PLATON (Spek, 2009)
;
_computing_structure_refinement 'SHELXTL (Sheldrick, 2008)'
_computing_structure_solution 'SHELXTL (Sheldrick, 2008)'
_diffrn_ambient_temperature 100.00(10)
_diffrn_measured_fraction_theta_full 1.000
_diffrn_measured_fraction_theta_max 1.000
_diffrn_measurement_device_type
;
Bruker SMART APEXII CCD area-detector
;
_diffrn_measurement_method '\f and \w'
_diffrn_radiation_monochromator graphite
_diffrn_radiation_source 'fine-focus sealed tube'
_diffrn_radiation_type MoK\a
_diffrn_radiation_wavelength 0.71073
_diffrn_reflns_av_R_equivalents 0.0499
_diffrn_reflns_av_sigmaI/netI 0.0746
_diffrn_reflns_limit_h_max 13
_diffrn_reflns_limit_h_min -13
_diffrn_reflns_limit_k_max 13
_diffrn_reflns_limit_k_min -13
_diffrn_reflns_limit_l_max 20
_diffrn_reflns_limit_l_min -20
_diffrn_reflns_number 17262
_diffrn_reflns_theta_full 27.50
_diffrn_reflns_theta_max 27.50
_diffrn_reflns_theta_min 2.12
_diffrn_standards_number 0
_exptl_absorpt_coefficient_mu 1.712
_exptl_absorpt_correction_T_max 0.8584
_exptl_absorpt_correction_T_min 0.4016
_exptl_absorpt_correction_type multi-scan
_exptl_absorpt_process_details '(<i>SADABS</i>; Bruker, 2005)'
_exptl_crystal_colour brown
_exptl_crystal_density_diffrn 1.585
_exptl_crystal_density_method 'not measured'
_exptl_crystal_description Needle
_exptl_crystal_F_000 828
_exptl_crystal_size_max 0.65
_exptl_crystal_size_mid 0.17
_exptl_crystal_size_min 0.09
_refine_diff_density_max 2.434
_refine_diff_density_min -0.707
_refine_ls_abs_structure_details 'Flack (1983), 3458 Friedel pairs'
_refine_ls_abs_structure_Flack 0.50(2)
_refine_ls_extinction_method none
_refine_ls_goodness_of_fit_ref 1.091
_refine_ls_hydrogen_treatment constr
_refine_ls_matrix_type full
_refine_ls_number_parameters 473
_refine_ls_number_reflns 7565
_refine_ls_number_restraints 163
_refine_ls_restrained_S_all 1.080
_refine_ls_R_factor_all 0.0932
_refine_ls_R_factor_gt 0.0688
_refine_ls_shift/su_max 0.000
_refine_ls_shift/su_mean 0.000
_refine_ls_structure_factor_coef Fsqd
_refine_ls_weighting_details 'calc w=1/[\s^2^(Fo^2^)+(0.0767P)^2^+6.158P] where P=(Fo^2^+2Fc^2^)/3'
_refine_ls_weighting_scheme calc
_refine_ls_wR_factor_gt 0.1589
_refine_ls_wR_factor_ref 0.1741
_reflns_number_gt 5980
_reflns_number_total 7565
_reflns_threshold_expression I>2\s(I)
_cod_data_source_file ci2959.cif
_cod_data_source_block I
_cod_depositor_comments
;
The following automatic conversions were performed:
'_symmetry_cell_setting' value 'Monoclinic' changed to 'monoclinic'
according to '/home/saulius/struct/CIF-dictionaries/cif_core.dic'
dictionary named 'cif_core.dic' version 2.4.1 from 2010-06-29.

Automatic conversion script
Id: cif_fix_enum 1527 2010-12-29 10:47:43Z saulius 

The following automatic conversions were performed:

'_symmetry_cell_setting' value 'Monoclinic' changed to 'monoclinic'
according to /home/saulius/struct/CIF-dictionaries/cif_core.dic
dictionary named 'cif_core.dic' version 2.4.1 from 2010-06-29.

Automatic conversion script
Id: cif_fix_values 1715 2011-07-08 13:25:40Z adriana 
;
_cod_original_sg_symbol_H-M 'P 21'
_cod_database_code 2224151
_cod_database_fobs_code 2224151

loop_
_symmetry_equiv_pos_as_xyz
'x, y, z'
'-x, y+1/2, -z'

loop_
_atom_site_type_symbol
_atom_site_label
_atom_site_fract_x
_atom_site_fract_y
_atom_site_fract_z
_atom_site_U_iso_or_equiv
_atom_site_adp_type
_atom_site_calc_flag
_atom_site_refinement_flags
_atom_site_occupancy
_atom_site_disorder_assembly
_atom_site_disorder_group
Zn Zn1 0.68442(7) -0.01485(8) 0.26651(5) 0.02324(19) Uani d . 1 . .
Fe Fe1 0.12446(9) -0.05464(9) 0.06968(6) 0.0193(2) Uani d . 1 . .
Fe Fe2 0.63054(10) -0.01196(12) 0.62280(7) 0.0290(2) Uani d . 1 A .
S S1 0.75745(19) -0.21576(18) 0.25244(13) 0.0247(4) Uani d . 1 . .
S S2 0.7687(2) 0.17743(18) 0.24276(12) 0.0252(4) Uani d . 1 . .
N N1 0.5012(5) -0.0784(6) 0.2047(4) 0.0243(14) Uani d . 1 . .
N N2 0.4886(6) -0.2052(6) 0.1768(4) 0.0237(13) Uani d . 1 . .
N N3 0.5994(6) -0.3911(6) 0.1667(4) 0.0255(13) Uani d . 1 . .
H H3B 0.6710 -0.4327 0.1880 0.031 Uiso calc R 1 . .
N N4 0.6628(6) 0.0603(6) 0.3798(4) 0.0271(14) Uani d . 1 A .
N N5 0.7259(7) 0.1747(6) 0.4074(4) 0.0288(14) Uani d . 1 . .
N N6 0.8466(7) 0.3400(6) 0.3717(4) 0.0290(14) Uani d . 1 . .
H H6B 0.8763 0.3752 0.3315 0.035 Uiso calc R 1 . .
C C1 0.0105(9) 0.0322(9) -0.0384(6) 0.0346(19) Uani d . 1 . .
H H1A -0.0719 0.0784 -0.0410 0.042 Uiso calc R 1 . .
C C2 0.0203(11) -0.0972(9) -0.0521(5) 0.041(2) Uani d . 1 . .
H H2A -0.0525 -0.1582 -0.0687 0.049 Uiso calc R 1 . .
C C3 0.1618(11) -0.1233(10) -0.0410(5) 0.043(3) Uani d . 1 . .
H H3A 0.2006 -0.2066 -0.0476 0.052 Uiso calc R 1 . .
C C4 0.2298(8) -0.0139(11) -0.0172(5) 0.040(2) Uani d . 1 . .
H H4A 0.3260 -0.0046 -0.0043 0.048 Uiso calc R 1 . .
C C5 0.1380(10) 0.0859(9) -0.0156(7) 0.042(2) Uani d . 1 . .
H H5A 0.1595 0.1756 -0.0014 0.051 Uiso calc R 1 . .
C C6 0.1992(8) -0.1840(7) 0.1668(4) 0.0254(16) Uani d . 1 . .
H H6A 0.2461 -0.2631 0.1607 0.031 Uiso calc R 1 . .
C C7 0.0600(8) -0.1709(8) 0.1560(5) 0.0258(16) Uani d . 1 . .
H H7A -0.0055 -0.2393 0.1407 0.031 Uiso calc R 1 . .
C C8 0.0331(7) -0.0438(8) 0.1694(4) 0.0277(17) Uani d . 1 . .
H H8A -0.0550 -0.0082 0.1651 0.033 Uiso calc R 1 . .
C C9 0.1525(8) 0.0270(8) 0.1892(5) 0.0284(17) Uani d . 1 . .
H H9A 0.1612 0.1184 0.2021 0.034 Uiso calc R 1 . .
C C10 0.2585(7) -0.0599(8) 0.1873(4) 0.0228(14) Uani d . 1 . .
C C11A 0.664(3) -0.157(2) 0.7124(14) 0.046(5) Uani d PDU 0.55 A 1
H H11A 0.5996 -0.2050 0.7354 0.055 Uiso calc PR 0.55 A 1
C C12A 0.739(2) -0.047(2) 0.7480(12) 0.050(5) Uani d PDU 0.55 A 1
H H12A 0.7269 -0.0007 0.7988 0.059 Uiso calc PR 0.55 A 1
C C13A 0.823(2) -0.009(3) 0.7001(18) 0.059(5) Uani d PDU 0.55 A 1
H H13A 0.8817 0.0651 0.7116 0.070 Uiso calc PR 0.55 A 1
C C14A 0.806(5) -0.090(5) 0.629(3) 0.048(4) Uani d PDU 0.55 A 1
H H14A 0.8541 -0.0846 0.5832 0.057 Uiso calc PR 0.55 A 1
C C15A 0.711(3) -0.180(3) 0.6317(16) 0.053(5) Uani d PDU 0.55 A 1
H H15A 0.6833 -0.2510 0.5910 0.064 Uiso calc PR 0.55 A 1
C C11B 0.623(3) -0.194(2) 0.671(2) 0.048(5) Uani d PDU 0.45 A 2
H H11B 0.5449 -0.2435 0.6731 0.057 Uiso calc PR 0.45 A 2
C C12B 0.696(3) -0.106(3) 0.7340(16) 0.046(6) Uani d PDU 0.45 A 2
H H12B 0.6720 -0.0847 0.7882 0.056 Uiso calc PR 0.45 A 2
C C13B 0.801(3) -0.058(3) 0.7100(17) 0.045(5) Uani d PDU 0.45 A 2
H H13B 0.8650 0.0023 0.7433 0.055 Uiso calc PR 0.45 A 2
C C14B 0.804(6) -0.112(6) 0.630(3) 0.048(4) Uani d PDU 0.45 A 2
H H14B 0.8687 -0.0911 0.5971 0.057 Uiso calc PR 0.45 A 2
C C15B 0.700(3) -0.197(3) 0.603(2) 0.048(5) Uani d PDU 0.45 A 2
H H15B 0.6789 -0.2462 0.5490 0.058 Uiso calc PR 0.45 A 2
C C16 0.4511(8) 0.0066(11) 0.5369(5) 0.044(2) Uani d . 1 A .
H H16A 0.3927 -0.0633 0.5105 0.052 Uiso calc R 1 . .
C C17 0.4488(8) 0.0706(10) 0.6144(6) 0.040(2) Uani d . 1 A .
H H17A 0.3898 0.0506 0.6518 0.048 Uiso calc R 1 . .
C C18 0.5481(10) 0.1664(8) 0.6309(5) 0.035(2) Uani d . 1 . .
H H18A 0.5690 0.2243 0.6807 0.042 Uiso calc R 1 A .
C C19 0.6136(10) 0.1610(8) 0.5606(6) 0.038(2) Uani d . 1 A .
H H19A 0.6871 0.2152 0.5545 0.045 Uiso calc R 1 . .
C C20 0.5551(8) 0.0624(8) 0.5032(5) 0.0302(17) Uani d . 1 A .
C C21 0.3959(7) -0.0207(8) 0.2059(4) 0.0255(14) Uani d . 1 . .
H H21A 0.4089 0.0644 0.2221 0.031 Uiso calc R 1 . .
C C22 0.5997(7) -0.2673(7) 0.1942(4) 0.0213(14) Uani d . 1 . .
C C23 0.5015(7) -0.4607(7) 0.1095(5) 0.0223(16) Uani d . 1 . .
C C24 0.5092(8) -0.5925(7) 0.1105(6) 0.0274(17) Uani d . 1 . .
H H24A 0.5747 -0.6329 0.1521 0.033 Uiso calc R 1 . .
C C25 0.4193(8) -0.6661(7) 0.0495(6) 0.0302(19) Uani d . 1 . .
H H25A 0.4245 -0.7546 0.0515 0.036 Uiso calc R 1 . .
C C26 0.3228(8) -0.6063(7) -0.0138(5) 0.0253(17) Uani d . 1 . .
H H26A 0.2644 -0.6541 -0.0555 0.030 Uiso calc R 1 . .
C C27 0.3147(8) -0.4760(7) -0.0141(5) 0.0241(16) Uani d . 1 . .
H H27A 0.2491 -0.4358 -0.0558 0.029 Uiso calc R 1 . .
C C28 0.4022(8) -0.4026(7) 0.0464(5) 0.0222(16) Uani d . 1 . .
H H28A 0.3946 -0.3142 0.0449 0.027 Uiso calc R 1 . .
C C29 0.5868(8) 0.0136(8) 0.4260(5) 0.0324(18) Uani d . 1 . .
H H29A 0.5465 -0.0634 0.4061 0.039 Uiso calc R 1 A .
C C30 0.7787(7) 0.2288(7) 0.3500(5) 0.0225(15) Uani d . 1 . .
C C31 0.8740(8) 0.4042(7) 0.4519(5) 0.0243(17) Uani d . 1 . .
C C32 0.8949(8) 0.3425(8) 0.5310(5) 0.0253(17) Uani d . 1 . .
H H32A 0.8934 0.2539 0.5331 0.030 Uiso calc R 1 . .
C C33 0.9182(8) 0.4126(8) 0.6074(6) 0.0302(19) Uani d . 1 . .
H H33A 0.9284 0.3714 0.6603 0.036 Uiso calc R 1 . .
C C34 0.9261(9) 0.5440(9) 0.6041(6) 0.033(2) Uani d . 1 . .
H H34A 0.9436 0.5916 0.6549 0.040 Uiso calc R 1 . .
C C35 0.9081(9) 0.6034(8) 0.5260(6) 0.034(2) Uani d . 1 . .
H H35A 0.9130 0.6918 0.5242 0.041 Uiso calc R 1 . .
C C36 0.8830(8) 0.5354(8) 0.4500(5) 0.0267(17) Uani d . 1 . .
H H36A 0.8721 0.5777 0.3975 0.032 Uiso calc R 1 . .
O O1W 0.8714(7) 0.5034(10) 0.2277(5) 0.071(2) Uani d . 1 . .
H H1W1 0.9316 0.5116 0.2007 0.106 Uiso d R 1 . .
H H2W1 0.8786 0.5651 0.2632 0.106 Uiso d R 1 . .

loop_
_atom_site_aniso_label
_atom_site_aniso_U_11
_atom_site_aniso_U_22
_atom_site_aniso_U_33
_atom_site_aniso_U_12
_atom_site_aniso_U_13
_atom_site_aniso_U_23
Zn1 0.0222(4) 0.0288(4) 0.0219(4) -0.0055(4) 0.0114(3) -0.0074(4)
Fe1 0.0191(5) 0.0176(5) 0.0253(5) -0.0014(4) 0.0134(4) -0.0020(4)
Fe2 0.0297(5) 0.0316(5) 0.0304(5) 0.0039(5) 0.0166(4) -0.0003(5)
S1 0.0212(9) 0.0285(10) 0.0244(10) -0.0052(7) 0.0058(7) 0.0007(7)
S2 0.0308(11) 0.0247(9) 0.0213(9) -0.0009(8) 0.0088(8) -0.0051(7)
N1 0.011(3) 0.041(4) 0.024(3) -0.005(3) 0.010(2) -0.006(3)
N2 0.028(3) 0.023(3) 0.024(3) -0.002(3) 0.015(3) -0.005(2)
N3 0.022(3) 0.021(3) 0.034(3) 0.001(3) 0.009(3) -0.002(3)
N4 0.029(3) 0.028(4) 0.026(3) -0.008(3) 0.011(3) -0.009(3)
N5 0.033(4) 0.025(3) 0.030(3) -0.003(3) 0.011(3) -0.008(3)
N6 0.042(4) 0.026(3) 0.021(3) -0.006(3) 0.013(3) -0.004(3)
C1 0.030(4) 0.041(5) 0.038(5) 0.009(4) 0.018(4) 0.011(4)
C2 0.064(7) 0.041(5) 0.018(4) -0.011(4) 0.010(4) 0.004(3)
C3 0.065(7) 0.041(5) 0.024(4) 0.024(5) 0.011(4) 0.000(4)
C4 0.032(4) 0.063(6) 0.033(4) 0.010(5) 0.022(3) 0.007(5)
C5 0.053(6) 0.024(4) 0.059(6) -0.001(4) 0.031(5) 0.012(4)
C6 0.030(4) 0.030(4) 0.017(3) -0.003(3) 0.007(3) 0.001(3)
C7 0.034(4) 0.027(4) 0.021(4) -0.003(3) 0.014(3) 0.003(3)
C8 0.019(3) 0.043(5) 0.025(3) 0.002(3) 0.012(3) 0.005(3)
C9 0.034(4) 0.025(4) 0.026(4) 0.007(3) 0.009(3) -0.009(3)
C10 0.019(3) 0.027(3) 0.024(3) 0.000(3) 0.008(3) -0.006(3)
C11A 0.082(14) 0.028(12) 0.028(10) 0.015(8) 0.017(9) 0.008(7)
C12A 0.067(12) 0.038(12) 0.034(7) 0.026(9) -0.005(7) -0.005(7)
C13A 0.043(10) 0.044(13) 0.077(11) 0.013(8) -0.007(8) -0.014(10)
C14A 0.029(4) 0.055(13) 0.060(5) 0.018(7) 0.012(4) -0.009(7)
C15A 0.072(12) 0.042(11) 0.053(12) 0.009(8) 0.030(11) -0.013(9)
C11B 0.050(11) 0.021(10) 0.073(15) 0.009(8) 0.016(10) 0.009(10)
C12B 0.054(14) 0.045(18) 0.043(11) 0.019(11) 0.019(10) 0.003(10)
C13B 0.045(11) 0.047(15) 0.040(9) 0.001(9) 0.002(8) -0.001(10)
C14B 0.029(4) 0.055(13) 0.060(5) 0.018(7) 0.012(4) -0.009(7)
C15B 0.051(10) 0.031(11) 0.061(14) 0.014(7) 0.010(11) -0.019(11)
C16 0.032(4) 0.073(7) 0.030(4) -0.015(5) 0.014(3) -0.016(5)
C17 0.026(4) 0.064(6) 0.037(5) 0.005(4) 0.019(4) -0.003(4)
C18 0.058(6) 0.028(4) 0.025(4) 0.016(4) 0.020(4) -0.001(3)
C19 0.050(5) 0.032(5) 0.038(5) 0.003(4) 0.024(4) -0.001(4)
C20 0.030(4) 0.035(4) 0.030(4) -0.002(3) 0.015(3) -0.005(3)
C21 0.032(4) 0.020(3) 0.028(3) -0.005(3) 0.013(3) -0.004(3)
C22 0.017(3) 0.028(4) 0.019(3) 0.000(3) 0.006(3) 0.006(3)
C23 0.013(4) 0.036(4) 0.023(4) -0.007(3) 0.013(3) -0.006(3)
C24 0.028(4) 0.019(4) 0.038(5) 0.000(3) 0.014(4) -0.001(3)
C25 0.042(5) 0.007(3) 0.046(5) 0.005(3) 0.020(4) -0.005(3)
C26 0.032(4) 0.017(3) 0.029(4) -0.005(3) 0.012(3) -0.005(3)
C27 0.033(4) 0.018(4) 0.024(4) -0.004(3) 0.013(3) -0.004(3)
C28 0.030(4) 0.010(3) 0.030(4) -0.007(3) 0.014(3) -0.002(3)
C29 0.036(4) 0.032(5) 0.032(4) -0.011(3) 0.015(3) -0.011(3)
C30 0.026(4) 0.020(3) 0.022(4) 0.002(3) 0.007(3) -0.003(3)
C31 0.025(4) 0.019(3) 0.029(4) 0.002(3) 0.009(3) -0.010(3)
C32 0.025(4) 0.020(4) 0.032(4) 0.003(3) 0.009(3) -0.003(3)
C33 0.014(4) 0.038(5) 0.037(5) -0.004(3) 0.005(3) -0.008(4)
C34 0.033(5) 0.039(5) 0.032(5) -0.003(4) 0.015(4) -0.017(4)
C35 0.038(5) 0.025(4) 0.042(5) -0.010(3) 0.013(4) -0.015(4)
C36 0.019(4) 0.037(4) 0.026(4) 0.000(3) 0.009(3) 0.000(3)
O1W 0.067(5) 0.091(7) 0.062(4) 0.013(5) 0.031(4) 0.006(5)

loop_
_atom_type_symbol
_atom_type_description
_atom_type_scat_dispersion_real
_atom_type_scat_dispersion_imag
_atom_type_scat_source
C C 0.0033 0.0016 'International Tables Vol C Tables 4.2.6.8 and 6.1.1.4'
H H 0.0000 0.0000 'International Tables Vol C Tables 4.2.6.8 and 6.1.1.4'
N N 0.0061 0.0033 'International Tables Vol C Tables 4.2.6.8 and 6.1.1.4'
O O 0.0106 0.0060 'International Tables Vol C Tables 4.2.6.8 and 6.1.1.4'
S S 0.1246 0.1234 'International Tables Vol C Tables 4.2.6.8 and 6.1.1.4'
Fe Fe 0.3463 0.8444 'International Tables Vol C Tables 4.2.6.8 and 6.1.1.4'
Zn Zn 0.2839 1.4301 'International Tables Vol C Tables 4.2.6.8 and 6.1.1.4'

loop_
_geom_angle_atom_site_label_1
_geom_angle_atom_site_label_2
_geom_angle_atom_site_label_3
_geom_angle_site_symmetry_1
_geom_angle_site_symmetry_3
_geom_angle
_geom_angle_publ_flag
N4 Zn1 N1 . . 105.0(2) ?
N4 Zn1 S2 . . 86.35(19) ?
N1 Zn1 S2 . . 124.5(2) ?
N4 Zn1 S1 . . 124.1(2) ?
N1 Zn1 S1 . . 87.0(2) ?
S2 Zn1 S1 . . 130.88(7) ?
C4 Fe1 C2 . . 69.2(4) ?
C4 Fe1 C3 . . 39.1(4) ?
C2 Fe1 C3 . . 42.5(4) ?
C4 Fe1 C5 . . 41.2(4) ?
C2 Fe1 C5 . . 68.2(4) ?
C3 Fe1 C5 . . 67.5(4) ?
C4 Fe1 C9 . . 125.1(4) ?
C2 Fe1 C9 . . 154.8(4) ?
C3 Fe1 C9 . . 160.9(4) ?
C5 Fe1 C9 . . 107.5(4) ?
C4 Fe1 C10 . . 105.6(3) ?
C2 Fe1 C10 . . 163.0(4) ?
C3 Fe1 C10 . . 123.5(3) ?
C5 Fe1 C10 . . 119.1(4) ?
C9 Fe1 C10 . . 41.3(3) ?
C4 Fe1 C8 . . 163.5(4) ?
C2 Fe1 C8 . . 120.8(4) ?
C3 Fe1 C8 . . 156.9(4) ?
C5 Fe1 C8 . . 126.9(4) ?
C9 Fe1 C8 . . 40.6(3) ?
C10 Fe1 C8 . . 68.6(3) ?
C4 Fe1 C1 . . 68.4(3) ?
C2 Fe1 C1 . . 39.6(4) ?
C3 Fe1 C1 . . 67.9(4) ?
C5 Fe1 C1 . . 40.4(4) ?
C9 Fe1 C1 . . 121.2(3) ?
C10 Fe1 C1 . . 155.0(3) ?
C8 Fe1 C1 . . 110.0(3) ?
C4 Fe1 C6 . . 119.0(3) ?
C2 Fe1 C6 . . 126.1(3) ?
C3 Fe1 C6 . . 107.5(3) ?
C5 Fe1 C6 . . 154.5(4) ?
C9 Fe1 C6 . . 68.6(3) ?
C10 Fe1 C6 . . 41.2(3) ?
C8 Fe1 C6 . . 67.5(3) ?
C1 Fe1 C6 . . 163.2(3) ?
C4 Fe1 C7 . . 154.6(4) ?
C2 Fe1 C7 . . 108.7(3) ?
C3 Fe1 C7 . . 122.1(4) ?
C5 Fe1 C7 . . 163.4(3) ?
C9 Fe1 C7 . . 67.8(3) ?
C10 Fe1 C7 . . 68.7(3) ?
C8 Fe1 C7 . . 39.4(3) ?
C1 Fe1 C7 . . 127.1(3) ?
C6 Fe1 C7 . . 40.5(3) ?
C15A Fe2 C14A . . 41.1(11) ?
C15A Fe2 C12B . . 55.9(10) ?
C14A Fe2 C12B . . 69.3(15) ?
C15A Fe2 C13B . . 56.2(13) ?
C14A Fe2 C13B . . 39.5(15) ?
C12B Fe2 C13B . . 39.1(8) ?
C15A Fe2 C20 . . 118.6(8) ?
C14A Fe2 C20 . . 110.0(13) ?
C12B Fe2 C20 . . 172.8(9) ?
C13B Fe2 C20 . . 143.9(7) ?
C15A Fe2 C16 . . 116.3(9) ?
C14A Fe2 C16 . . 138.9(10) ?
C12B Fe2 C16 . . 134.3(9) ?
C13B Fe2 C16 . . 171.3(9) ?
C20 Fe2 C16 . . 41.7(3) ?
C15A Fe2 C11A . . 44.2(8) ?
C14A Fe2 C11A . . 70.6(14) ?
C12B Fe2 C11A . . 19.1(8) ?
C13B Fe2 C11A . . 51.5(11) ?
C20 Fe2 C11A . . 153.7(8) ?
C16 Fe2 C11A . . 120.4(8) ?
C15A Fe2 C19 . . 145.3(7) ?
C14A Fe2 C19 . . 110.9(13) ?
C12B Fe2 C19 . . 146.7(9) ?
C13B Fe2 C19 . . 119.9(8) ?
C20 Fe2 C19 . . 40.5(4) ?
C16 Fe2 C19 . . 68.7(4) ?
C11A Fe2 C19 . . 165.4(7) ?
C15A Fe2 C11B . . 35.7(11) ?
C14A Fe2 C11B . . 73.7(14) ?
C12B Fe2 C11B . . 41.3(9) ?
C13B Fe2 C11B . . 68.4(11) ?
C20 Fe2 C11B . . 131.4(9) ?
C16 Fe2 C11B . . 103.0(9) ?
C11A Fe2 C11B . . 22.3(6) ?
C19 Fe2 C11B . . 171.4(9) ?
C15A Fe2 C17 . . 139.4(8) ?
C14A Fe2 C17 . . 178.9(13) ?
C12B Fe2 C17 . . 111.8(7) ?
C13B Fe2 C17 . . 141.5(8) ?
C20 Fe2 C17 . . 68.9(3) ?
C16 Fe2 C17 . . 40.3(3) ?
C11A Fe2 C17 . . 110.5(7) ?
C19 Fe2 C17 . . 68.2(4) ?
C11B Fe2 C17 . . 107.1(7) ?
C15A Fe2 C14B . . 35.0(15) ?
C14A Fe2 C14B . . 6(2) ?
C12B Fe2 C14B . . 66.3(15) ?
C13B Fe2 C14B . . 40.0(11) ?
C20 Fe2 C14B . . 112.3(14) ?
C16 Fe2 C14B . . 137.0(11) ?
C11A Fe2 C14B . . 65.9(16) ?
C19 Fe2 C14B . . 116.4(14) ?
C11B Fe2 C14B . . 67.8(14) ?
C17 Fe2 C14B . . 174.4(11) ?
C15A Fe2 C12A . . 69.1(9) ?
C14A Fe2 C12A . . 66.5(13) ?
C12B Fe2 C12A . . 21.7(6) ?
C13B Fe2 C12A . . 28.0(10) ?
C20 Fe2 C12A . . 165.2(8) ?
C16 Fe2 C12A . . 149.1(8) ?
C11A Fe2 C12A . . 40.5(8) ?
C19 Fe2 C12A . . 125.7(7) ?
C11B Fe2 C12A . . 62.6(10) ?
C17 Fe2 C12A . . 114.5(7) ?
C14B Fe2 C12A . . 65.9(15) ?
C22 S1 Zn1 . . 92.5(3) ?
C30 S2 Zn1 . . 92.4(3) ?
C21 N1 N2 . . 116.6(6) ?
C21 N1 Zn1 . . 123.7(5) ?
N2 N1 Zn1 . . 117.9(4) ?
C22 N2 N1 . . 113.6(6) ?
C22 N3 C23 . . 130.3(6) ?
C22 N3 H3B . . 114.8 ?
C23 N3 H3B . . 114.8 ?
C29 N4 N5 . . 117.0(6) ?
C29 N4 Zn1 . . 124.9(5) ?
N5 N4 Zn1 . . 117.9(5) ?
C30 N5 N4 . . 113.8(6) ?
C30 N6 C31 . . 127.8(7) ?
C30 N6 H6B . . 116.1 ?
C31 N6 H6B . . 116.1 ?
C2 C1 C5 . . 109.4(9) ?
C2 C1 Fe1 . . 69.3(5) ?
C5 C1 Fe1 . . 69.2(5) ?
C2 C1 H1A . . 125.3 ?
C5 C1 H1A . . 125.3 ?
Fe1 C1 H1A . . 125.3 ?
C1 C2 C3 . . 106.0(9) ?
C1 C2 Fe1 . . 71.1(6) ?
C3 C2 Fe1 . . 68.9(5) ?
C1 C2 H2A . . 127.0 ?
C3 C2 H2A . . 127.0 ?
Fe1 C2 H2A . . 127.0 ?
C4 C3 C2 . . 108.6(8) ?
C4 C3 Fe1 . . 69.9(5) ?
C2 C3 Fe1 . . 68.6(5) ?
C4 C3 H3A . . 125.7 ?
C2 C3 H3A . . 125.7 ?
Fe1 C3 H3A . . 125.7 ?
C3 C4 C5 . . 108.6(7) ?
C3 C4 Fe1 . . 71.0(5) ?
C5 C4 Fe1 . . 70.1(4) ?
C3 C4 H4A . . 125.7 ?
C5 C4 H4A . . 125.7 ?
Fe1 C4 H4A . . 125.7 ?
C1 C5 C4 . . 107.4(8) ?
C1 C5 Fe1 . . 70.5(5) ?
C4 C5 Fe1 . . 68.7(5) ?
C1 C5 H5A . . 126.3 ?
C4 C5 H5A . . 126.3 ?
Fe1 C5 H5A . . 126.3 ?
C7 C6 C10 . . 107.9(7) ?
C7 C6 Fe1 . . 70.1(4) ?
C10 C6 Fe1 . . 68.8(4) ?
C7 C6 H6A . . 126.0 ?
C10 C6 H6A . . 126.0 ?
Fe1 C6 H6A . . 126.0 ?
C8 C7 C6 . . 108.2(7) ?
C8 C7 Fe1 . . 69.4(4) ?
C6 C7 Fe1 . . 69.4(4) ?
C8 C7 H7A . . 125.9 ?
C6 C7 H7A . . 125.9 ?
Fe1 C7 H7A . . 125.9 ?
C7 C8 C9 . . 109.7(7) ?
C7 C8 Fe1 . . 71.2(4) ?
C9 C8 Fe1 . . 69.5(4) ?
C7 C8 H8A . . 125.2 ?
C9 C8 H8A . . 125.2 ?
Fe1 C8 H8A . . 125.2 ?
C8 C9 C10 . . 107.7(7) ?
C8 C9 Fe1 . . 70.0(4) ?
C10 C9 Fe1 . . 69.5(4) ?
C8 C9 H9A . . 126.2 ?
C10 C9 H9A . . 126.2 ?
Fe1 C9 H9A . . 126.2 ?
C9 C10 C6 . . 106.6(6) ?
C9 C10 C21 . . 123.0(7) ?
C6 C10 C21 . . 130.4(7) ?
C9 C10 Fe1 . . 69.2(4) ?
C6 C10 Fe1 . . 70.0(4) ?
C21 C10 Fe1 . . 126.8(5) ?
C12A C11A C15A . . 101.9(16) ?
C12A C11A Fe2 . . 70.4(11) ?
C15A C11A Fe2 . . 64.1(15) ?
C12A C11A H11A . . 129.0 ?
C15A C11A H11A . . 129.0 ?
Fe2 C11A H11A . . 129.0 ?
C13A C12A C11A . . 112.5(17) ?
C13A C12A Fe2 . . 71.5(12) ?
C11A C12A Fe2 . . 69.0(11) ?
C13A C12A H12A . . 123.7 ?
C11A C12A H12A . . 123.7 ?
Fe2 C12A H12A . . 123.7 ?
C12A C13A C14A . . 107.9(19) ?
C12A C13A Fe2 . . 70.4(12) ?
C14A C13A Fe2 . . 66(2) ?
C12A C13A H13A . . 126.0 ?
C14A C13A H13A . . 126.0 ?
Fe2 C13A H13A . . 126.0 ?
C15A C14A C13A . . 109.7(16) ?
C15A C14A Fe2 . . 68(2) ?
C13A C14A Fe2 . . 74(2) ?
C13A C14A H14A . . 125.2 ?
Fe2 C14A H14A . . 125.2 ?
C14A C15A C11A . . 107.9(18) ?
C14A C15A Fe2 . . 71(3) ?
C11A C15A Fe2 . . 71.7(14) ?
C14A C15A H15A . . 126.0 ?
C11A C15A H15A . . 126.0 ?
Fe2 C15A H15A . . 126.0 ?
C12B C11B C15B . . 103.8(18) ?
C12B C11B Fe2 . . 66.9(15) ?
C15B C11B Fe2 . . 71.2(15) ?
C12B C11B H11B . . 128.0 ?
C15B C11B H11B . . 128.0 ?
Fe2 C11B H11B . . 128.0 ?
C13B C12B C11B . . 111.4(18) ?
C13B C12B Fe2 . . 71.6(16) ?
C11B C12B Fe2 . . 71.8(15) ?
C13B C12B H12B . . 124.3 ?
C11B C12B H12B . . 124.3 ?
Fe2 C12B H12B . . 124.3 ?
C12B C13B C14B . . 108(2) ?
C12B C13B Fe2 . . 69.3(16) ?
C14B C13B Fe2 . . 72(3) ?
C12B C13B H13B . . 126.0 ?
C14B C13B H13B . . 126.0 ?
Fe2 C13B H13B . . 126.0 ?
C15B C14B C13B . . 110.6(18) ?
C15B C14B Fe2 . . 73(3) ?
C13B C14B Fe2 . . 68(2) ?
C15B C14B H14B . . 124.7 ?
C13B C14B H14B . . 124.7 ?
Fe2 C14B H14B . . 124.7 ?
C14B C15B C11B . . 106.1(18) ?
C14B C15B Fe2 . . 69(3) ?
C11B C15B Fe2 . . 66.8(13) ?
C14B C15B H15B . . 126.9 ?
C11B C15B H15B . . 126.9 ?
Fe2 C15B H15B . . 126.9 ?
C17 C16 C20 . . 107.9(8) ?
C17 C16 Fe2 . . 70.7(5) ?
C20 C16 Fe2 . . 68.8(5) ?
C17 C16 H16A . . 126.0 ?
C20 C16 H16A . . 126.0 ?
Fe2 C16 H16A . . 126.0 ?
C16 C17 C18 . . 109.2(7) ?
C16 C17 Fe2 . . 69.1(5) ?
C18 C17 Fe2 . . 70.5(5) ?
C16 C17 H17A . . 125.4 ?
C18 C17 H17A . . 125.4 ?
Fe2 C17 H17A . . 125.4 ?
C17 C18 C19 . . 106.9(7) ?
C17 C18 Fe2 . . 69.3(5) ?
C19 C18 Fe2 . . 68.6(5) ?
C17 C18 H18A . . 126.5 ?
C19 C18 H18A . . 126.5 ?
Fe2 C18 H18A . . 126.5 ?
C20 C19 C18 . . 108.5(8) ?
C20 C19 Fe2 . . 68.8(5) ?
C18 C19 Fe2 . . 70.3(5) ?
C20 C19 H19A . . 125.8 ?
C18 C19 H19A . . 125.8 ?
Fe2 C19 H19A . . 125.8 ?
C19 C20 C29 . . 131.0(7) ?
C19 C20 C16 . . 107.5(7) ?
C29 C20 C16 . . 121.5(7) ?
C19 C20 Fe2 . . 70.6(5) ?
C29 C20 Fe2 . . 123.1(6) ?
C16 C20 Fe2 . . 69.5(5) ?
N1 C21 C10 . . 133.2(7) ?
N1 C21 H21A . . 113.4 ?
C10 C21 H21A . . 113.4 ?
N2 C22 N3 . . 118.4(6) ?
N2 C22 S1 . . 128.8(6) ?
N3 C22 S1 . . 112.8(5) ?
C24 C23 C28 . . 118.4(8) ?
C24 C23 N3 . . 118.9(8) ?
C28 C23 N3 . . 122.5(7) ?
C23 C24 C25 . . 120.9(9) ?
C23 C24 H24A . . 119.6 ?
C25 C24 H24A . . 119.6 ?
C26 C25 C24 . . 119.8(7) ?
C26 C25 H25A . . 120.1 ?
C24 C25 H25A . . 120.1 ?
C27 C26 C25 . . 119.1(8) ?
C27 C26 H26A . . 120.4 ?
C25 C26 H26A . . 120.4 ?
C26 C27 C28 . . 121.5(8) ?
C26 C27 H27A . . 119.3 ?
C28 C27 H27A . . 119.3 ?
C27 C28 C23 . . 120.3(7) ?
C27 C28 H28A . . 119.9 ?
C23 C28 H28A . . 119.9 ?
N4 C29 C20 . . 130.4(7) ?
N4 C29 H29A . . 114.8 ?
C20 C29 H29A . . 114.8 ?
N5 C30 N6 . . 118.5(6) ?
N5 C30 S2 . . 127.4(6) ?
N6 C30 S2 . . 114.0(5) ?
C36 C31 C32 . . 119.2(8) ?
C36 C31 N6 . . 117.1(8) ?
C32 C31 N6 . . 123.6(7) ?
C31 C32 C33 . . 120.3(7) ?
C31 C32 H32A . . 119.9 ?
C33 C32 H32A . . 119.9 ?
C34 C33 C32 . . 119.5(9) ?
C34 C33 H33A . . 120.2 ?
C32 C33 H33A . . 120.2 ?
C35 C34 C33 . . 119.7(8) ?
C35 C34 H34A . . 120.2 ?
C33 C34 H34A . . 120.2 ?
C34 C35 C36 . . 121.4(8) ?
C34 C35 H35A . . 119.3 ?
C36 C35 H35A . . 119.3 ?
C35 C36 C31 . . 119.8(8) ?
C35 C36 H36A . . 120.1 ?
C31 C36 H36A . . 120.1 ?
H1W1 O1W H2W1 . . 107.7 ?

loop_
_geom_bond_atom_site_label_1
_geom_bond_atom_site_label_2
_geom_bond_site_symmetry_2
_geom_bond_distance
_geom_bond_publ_flag
Zn1 N4 . 2.033(6) ?
Zn1 N1 . 2.038(6) ?
Zn1 S2 . 2.270(2) ?
Zn1 S1 . 2.271(2) ?
Fe1 C4 . 2.016(7) ?
Fe1 C2 . 2.027(9) ?
Fe1 C3 . 2.030(9) ?
Fe1 C5 . 2.033(9) ?
Fe1 C9 . 2.042(7) ?
Fe1 C10 . 2.046(7) ?
Fe1 C8 . 2.049(6) ?
Fe1 C1 . 2.050(9) ?
Fe1 C6 . 2.062(7) ?
Fe1 C7 . 2.072(7) ?
Fe2 C15A . 1.95(4) ?
Fe2 C14A . 1.99(6) ?
Fe2 C12B . 2.00(3) ?
Fe2 C13B . 2.03(3) ?
Fe2 C20 . 2.030(9) ?
Fe2 C16 . 2.040(8) ?
Fe2 C11A . 2.053(19) ?
Fe2 C19 . 2.054(9) ?
Fe2 C11B . 2.06(2) ?
Fe2 C17 . 2.061(8) ?
Fe2 C14B . 2.07(7) ?
Fe2 C12A . 2.071(18) ?
S1 C22 . 1.766(7) ?
S2 C30 . 1.771(7) ?
N1 C21 . 1.259(9) ?
N1 N2 . 1.398(9) ?
N2 C22 . 1.301(9) ?
N3 C22 . 1.370(10) ?
N3 C23 . 1.397(9) ?
N3 H3B . 0.86 ?
N4 C29 . 1.305(10) ?
N4 N5 . 1.388(9) ?
N5 C30 . 1.308(10) ?
N6 C30 . 1.364(10) ?
N6 C31 . 1.411(9) ?
N6 H6B . 0.86 ?
C1 C2 . 1.382(13) ?
C1 C5 . 1.409(13) ?
C1 H1A . 0.98 ?
C2 C3 . 1.471(14) ?
C2 H2A . 0.98 ?
C3 C4 . 1.353(15) ?
C3 H3A . 0.98 ?
C4 C5 . 1.425(13) ?
C4 H4A . 0.98 ?
C5 H5A . 0.98 ?
C6 C7 . 1.429(11) ?
C6 C10 . 1.444(11) ?
C6 H6A . 0.98 ?
C7 C8 . 1.389(12) ?
C7 H7A . 0.98 ?
C8 C9 . 1.418(11) ?
C8 H8A . 0.98 ?
C9 C10 . 1.441(10) ?
C9 H9A . 0.98 ?
C10 C21 . 1.452(9) ?
C11A C12A . 1.43(3) ?
C11A C15A . 1.51(2) ?
C11A H11A . 0.98 ?
C12A C13A . 1.36(3) ?
C12A H12A . 0.98 ?
C13A C14A . 1.398(19) ?
C13A H13A . 0.98 ?
C14A C15A . 1.38(2) ?
C14A H14A . 0.9800 ?
C15A H15A . 0.98 ?
C11B C12B . 1.43(3) ?
C11B C15B . 1.50(3) ?
C11B H11B . 0.98 ?
C12B C13B . 1.35(3) ?
C12B H12B . 0.98 ?
C13B C14B . 1.40(2) ?
C13B H13B . 0.98 ?
C14B C15B . 1.39(2) ?
C14B H14B . 0.98 ?
C15B H15B . 0.98 ?
C16 C17 . 1.412(12) ?
C16 C20 . 1.449(11) ?
C16 H16A . 0.98 ?
C17 C18 . 1.421(13) ?
C17 H17A . 0.98 ?
C18 C19 . 1.452(11) ?
C18 H18A . 0.98 ?
C19 C20 . 1.415(12) ?
C19 H19A . 0.98 ?
C20 C29 . 1.444(10) ?
C21 H21A . 0.93 ?
C23 C24 . 1.385(11) ?
C23 C28 . 1.394(11) ?
C24 C25 . 1.404(12) ?
C24 H24A . 0.93 ?
C25 C26 . 1.388(12) ?
C25 H25A . 0.93 ?
C26 C27 . 1.369(11) ?
C26 H26A . 0.93 ?
C27 C28 . 1.387(10) ?
C27 H27A . 0.93 ?
C28 H28A . 0.93 ?
C29 H29A . 0.93 ?
C31 C36 . 1.381(11) ?
C31 C32 . 1.386(11) ?
C32 C33 . 1.391(11) ?
C32 H32A . 0.93 ?
C33 C34 . 1.383(12) ?
C33 H33A . 0.93 ?
C34 C35 . 1.362(13) ?
C34 H34A . 0.93 ?
C35 C36 . 1.374(11) ?
C35 H35A . 0.93 ?
C36 H36A . 0.93 ?
O1W H1W1 . 0.85 ?
O1W H2W1 . 0.85 ?

loop_
_geom_hbond_atom_site_label_D
_geom_hbond_atom_site_label_H
_geom_hbond_atom_site_label_A
_geom_hbond_site_symmetry_A
_geom_hbond_distance_DH
_geom_hbond_distance_HA
_geom_hbond_distance_DA
_geom_hbond_angle_DHA
_geom_hbond_publ_flag
O1W H2W1 S1 1_565 0.85 2.61 3.238(10) 132 yes
N3 H3B O1W 1_545 0.86 2.14 2.981(10) 165 yes
N6 H6B O1W . 0.86 2.12 2.927(11) 155 yes
C18 H18A N2 2_656 0.98 2.60 3.455(10) 146 yes
O1W H1W1 Cg1 2_655 0.85 2.63 3.164(9) 123 y

loop_
_geom_torsion_atom_site_label_1
_geom_torsion_atom_site_label_2
_geom_torsion_atom_site_label_3
_geom_torsion_atom_site_label_4
_geom_torsion_site_symmetry_1
_geom_torsion_site_symmetry_2
_geom_torsion_site_symmetry_3
_geom_torsion_site_symmetry_4
_geom_torsion
_geom_torsion_publ_flag
N4 Zn1 S1 C22 . . . . 108.9(3) ?
N1 Zn1 S1 C22 . . . . 2.8(3) ?
S2 Zn1 S1 C22 . . . . -132.1(2) ?
N4 Zn1 S2 C30 . . . . 10.8(3) ?
N1 Zn1 S2 C30 . . . . 116.5(3) ?
S1 Zn1 S2 C30 . . . . -122.8(3) ?
N4 Zn1 N1 C21 . . . . 38.0(7) ?
S2 Zn1 N1 C21 . . . . -58.0(6) ?
S1 Zn1 N1 C21 . . . . 162.6(6) ?
N4 Zn1 N1 N2 . . . . -126.5(5) ?
S2 Zn1 N1 N2 . . . . 137.5(4) ?
S1 Zn1 N1 N2 . . . . -1.9(4) ?
C21 N1 N2 C22 . . . . -166.1(6) ?
Zn1 N1 N2 C22 . . . . -0.5(7) ?
N1 Zn1 N4 C29 . . . . 37.5(8) ?
S2 Zn1 N4 C29 . . . . 162.3(7) ?
S1 Zn1 N4 C29 . . . . -59.2(7) ?
N1 Zn1 N4 N5 . . . . -137.7(5) ?
S2 Zn1 N4 N5 . . . . -12.9(5) ?
S1 Zn1 N4 N5 . . . . 125.6(5) ?
C29 N4 N5 C30 . . . . -167.1(7) ?
Zn1 N4 N5 C30 . . . . 8.5(8) ?
C4 Fe1 C1 C2 . . . . 83.1(7) ?
C3 Fe1 C1 C2 . . . . 40.8(6) ?
C5 Fe1 C1 C2 . . . . 121.6(8) ?
C9 Fe1 C1 C2 . . . . -158.1(6) ?
C10 Fe1 C1 C2 . . . . 163.4(7) ?
C8 Fe1 C1 C2 . . . . -114.5(6) ?
C6 Fe1 C1 C2 . . . . -36.3(14) ?
C7 Fe1 C1 C2 . . . . -73.6(7) ?
C4 Fe1 C1 C5 . . . . -38.5(6) ?
C2 Fe1 C1 C5 . . . . -121.6(8) ?
C3 Fe1 C1 C5 . . . . -80.7(6) ?
C9 Fe1 C1 C5 . . . . 80.4(6) ?
C10 Fe1 C1 C5 . . . . 41.8(9) ?
C8 Fe1 C1 C5 . . . . 123.9(5) ?
C6 Fe1 C1 C5 . . . . -157.9(10) ?
C7 Fe1 C1 C5 . . . . 164.9(5) ?
C5 C1 C2 C3 . . . . -2.8(10) ?
Fe1 C1 C2 C3 . . . . -60.4(6) ?
C5 C1 C2 Fe1 . . . . 57.6(7) ?
C4 Fe1 C2 C1 . . . . -80.8(6) ?
C3 Fe1 C2 C1 . . . . -116.4(8) ?
C5 Fe1 C2 C1 . . . . -36.5(5) ?
C9 Fe1 C2 C1 . . . . 48.6(11) ?
C10 Fe1 C2 C1 . . . . -155.7(10) ?
C8 Fe1 C2 C1 . . . . 84.5(6) ?
C6 Fe1 C2 C1 . . . . 167.8(5) ?
C7 Fe1 C2 C1 . . . . 126.1(5) ?
C4 Fe1 C2 C3 . . . . 35.5(6) ?
C5 Fe1 C2 C3 . . . . 79.9(6) ?
C9 Fe1 C2 C3 . . . . 165.0(8) ?
C10 Fe1 C2 C3 . . . . -39.3(14) ?
C8 Fe1 C2 C3 . . . . -159.1(5) ?
C1 Fe1 C2 C3 . . . . 116.4(8) ?
C6 Fe1 C2 C3 . . . . -75.9(6) ?
C7 Fe1 C2 C3 . . . . -117.5(6) ?
C1 C2 C3 C4 . . . . 3.3(10) ?
Fe1 C2 C3 C4 . . . . -58.6(6) ?
C1 C2 C3 Fe1 . . . . 61.9(6) ?
C2 Fe1 C3 C4 . . . . 120.5(7) ?
C5 Fe1 C3 C4 . . . . 38.7(5) ?
C9 Fe1 C3 C4 . . . . -39.8(13) ?
C10 Fe1 C3 C4 . . . . -72.3(6) ?
C8 Fe1 C3 C4 . . . . 171.8(7) ?
C1 Fe1 C3 C4 . . . . 82.5(6) ?
C6 Fe1 C3 C4 . . . . -114.8(5) ?
C7 Fe1 C3 C4 . . . . -156.7(5) ?
C4 Fe1 C3 C2 . . . . -120.5(7) ?
C5 Fe1 C3 C2 . . . . -81.9(6) ?
C9 Fe1 C3 C2 . . . . -160.3(9) ?
C10 Fe1 C3 C2 . . . . 167.2(5) ?
C8 Fe1 C3 C2 . . . . 51.3(10) ?
C1 Fe1 C3 C2 . . . . -38.1(5) ?
C6 Fe1 C3 C2 . . . . 124.7(5) ?
C7 Fe1 C3 C2 . . . . 82.8(6) ?
C2 C3 C4 C5 . . . . -2.5(10) ?
Fe1 C3 C4 C5 . . . . -60.3(6) ?
C2 C3 C4 Fe1 . . . . 57.8(6) ?
C2 Fe1 C4 C3 . . . . -38.5(5) ?
C5 Fe1 C4 C3 . . . . -118.9(7) ?
C9 Fe1 C4 C3 . . . . 165.2(5) ?
C10 Fe1 C4 C3 . . . . 124.4(5) ?
C8 Fe1 C4 C3 . . . . -168.6(10) ?
C1 Fe1 C4 C3 . . . . -81.2(6) ?
C6 Fe1 C4 C3 . . . . 82.1(6) ?
C7 Fe1 C4 C3 . . . . 51.4(10) ?
C2 Fe1 C4 C5 . . . . 80.4(6) ?
C3 Fe1 C4 C5 . . . . 118.9(7) ?
C9 Fe1 C4 C5 . . . . -76.0(6) ?
C10 Fe1 C4 C5 . . . . -116.7(6) ?
C8 Fe1 C4 C5 . . . . -49.8(13) ?
C1 Fe1 C4 C5 . . . . 37.7(6) ?
C6 Fe1 C4 C5 . . . . -159.0(5) ?
C7 Fe1 C4 C5 . . . . 170.3(7) ?
C2 C1 C5 C4 . . . . 1.4(10) ?
Fe1 C1 C5 C4 . . . . 59.0(6) ?
C2 C1 C5 Fe1 . . . . -57.6(7) ?
C3 C4 C5 C1 . . . . 0.7(10) ?
Fe1 C4 C5 C1 . . . . -60.1(6) ?
C3 C4 C5 Fe1 . . . . 60.9(6) ?
C4 Fe1 C5 C1 . . . . 118.6(8) ?
C2 Fe1 C5 C1 . . . . 35.8(6) ?
C3 Fe1 C5 C1 . . . . 81.9(6) ?
C9 Fe1 C5 C1 . . . . -117.8(5) ?
C10 Fe1 C5 C1 . . . . -161.2(5) ?
C8 Fe1 C5 C1 . . . . -77.1(6) ?
C6 Fe1 C5 C1 . . . . 165.3(7) ?
C7 Fe1 C5 C1 . . . . -46.7(15) ?
C2 Fe1 C5 C4 . . . . -82.8(6) ?
C3 Fe1 C5 C4 . . . . -36.7(5) ?
C9 Fe1 C5 C4 . . . . 123.6(6) ?
C10 Fe1 C5 C4 . . . . 80.2(6) ?
C8 Fe1 C5 C4 . . . . 164.3(5) ?
C1 Fe1 C5 C4 . . . . -118.6(8) ?
C6 Fe1 C5 C4 . . . . 46.7(11) ?
C7 Fe1 C5 C4 . . . . -165.3(11) ?
C4 Fe1 C6 C7 . . . . -160.3(5) ?
C2 Fe1 C6 C7 . . . . -76.0(6) ?
C3 Fe1 C6 C7 . . . . -119.4(5) ?
C5 Fe1 C6 C7 . . . . 166.5(8) ?
C9 Fe1 C6 C7 . . . . 80.5(5) ?
C10 Fe1 C6 C7 . . . . 119.4(6) ?
C8 Fe1 C6 C7 . . . . 36.6(4) ?
C1 Fe1 C6 C7 . . . . -48.1(13) ?
C4 Fe1 C6 C10 . . . . 80.3(5) ?
C2 Fe1 C6 C10 . . . . 164.6(5) ?
C3 Fe1 C6 C10 . . . . 121.2(5) ?
C5 Fe1 C6 C10 . . . . 47.1(10) ?
C9 Fe1 C6 C10 . . . . -38.9(4) ?
C8 Fe1 C6 C10 . . . . -82.8(4) ?
C1 Fe1 C6 C10 . . . . -167.5(10) ?
C7 Fe1 C6 C10 . . . . -119.4(6) ?
C10 C6 C7 C8 . . . . -0.2(8) ?
Fe1 C6 C7 C8 . . . . -58.8(5) ?
C10 C6 C7 Fe1 . . . . 58.6(5) ?
C4 Fe1 C7 C8 . . . . 163.3(7) ?
C2 Fe1 C7 C8 . . . . -116.1(5) ?
C3 Fe1 C7 C8 . . . . -161.1(5) ?
C5 Fe1 C7 C8 . . . . -39.6(15) ?
C9 Fe1 C7 C8 . . . . 37.2(4) ?
C10 Fe1 C7 C8 . . . . 81.8(5) ?
C1 Fe1 C7 C8 . . . . -75.9(6) ?
C6 Fe1 C7 C8 . . . . 119.8(6) ?
C4 Fe1 C7 C6 . . . . 43.5(10) ?
C2 Fe1 C7 C6 . . . . 124.1(5) ?
C3 Fe1 C7 C6 . . . . 79.0(6) ?
C5 Fe1 C7 C6 . . . . -159.5(12) ?
C9 Fe1 C7 C6 . . . . -82.6(5) ?
C10 Fe1 C7 C6 . . . . -38.0(4) ?
C8 Fe1 C7 C6 . . . . -119.8(6) ?
C1 Fe1 C7 C6 . . . . 164.3(5) ?
C6 C7 C8 C9 . . . . -0.2(8) ?
Fe1 C7 C8 C9 . . . . -59.0(5) ?
C6 C7 C8 Fe1 . . . . 58.8(5) ?
C4 Fe1 C8 C7 . . . . -154.2(10) ?
C2 Fe1 C8 C7 . . . . 82.1(5) ?
C3 Fe1 C8 C7 . . . . 44.2(10) ?
C5 Fe1 C8 C7 . . . . 166.8(5) ?
C9 Fe1 C8 C7 . . . . -120.5(6) ?
C10 Fe1 C8 C7 . . . . -82.1(5) ?
C1 Fe1 C8 C7 . . . . 124.6(5) ?
C6 Fe1 C8 C7 . . . . -37.6(5) ?
C4 Fe1 C8 C9 . . . . -33.7(13) ?
C2 Fe1 C8 C9 . . . . -157.4(5) ?
C3 Fe1 C8 C9 . . . . 164.7(8) ?
C5 Fe1 C8 C9 . . . . -72.7(6) ?
C10 Fe1 C8 C9 . . . . 38.4(5) ?
C1 Fe1 C8 C9 . . . . -114.9(5) ?
C6 Fe1 C8 C9 . . . . 82.9(5) ?
C7 Fe1 C8 C9 . . . . 120.5(6) ?
C7 C8 C9 C10 . . . . 0.5(8) ?
Fe1 C8 C9 C10 . . . . -59.5(5) ?
C7 C8 C9 Fe1 . . . . 60.0(5) ?
C4 Fe1 C9 C8 . . . . 168.9(5) ?
C2 Fe1 C9 C8 . . . . 50.7(10) ?
C3 Fe1 C9 C8 . . . . -161.6(10) ?
C5 Fe1 C9 C8 . . . . 126.8(5) ?
C10 Fe1 C9 C8 . . . . -118.7(7) ?
C1 Fe1 C9 C8 . . . . 84.7(5) ?
C6 Fe1 C9 C8 . . . . -79.9(5) ?
C7 Fe1 C9 C8 . . . . -36.2(5) ?
C4 Fe1 C9 C10 . . . . -72.4(6) ?
C2 Fe1 C9 C10 . . . . 169.5(7) ?
C3 Fe1 C9 C10 . . . . -42.8(13) ?
C5 Fe1 C9 C10 . . . . -114.5(5) ?
C8 Fe1 C9 C10 . . . . 118.7(7) ?
C1 Fe1 C9 C10 . . . . -156.5(4) ?
C6 Fe1 C9 C10 . . . . 38.8(5) ?
C7 Fe1 C9 C10 . . . . 82.5(5) ?
C8 C9 C10 C6 . . . . -0.6(8) ?
Fe1 C9 C10 C6 . . . . -60.4(5) ?
C8 C9 C10 C21 . . . . -179.0(6) ?
Fe1 C9 C10 C21 . . . . 121.2(7) ?
C8 C9 C10 Fe1 . . . . 59.8(5) ?
C7 C6 C10 C9 . . . . 0.4(8) ?
Fe1 C6 C10 C9 . . . . 59.9(5) ?
C7 C6 C10 C21 . . . . 178.7(7) ?
Fe1 C6 C10 C21 . . . . -121.9(7) ?
C7 C6 C10 Fe1 . . . . -59.4(5) ?
C4 Fe1 C10 C9 . . . . 125.9(5) ?
C2 Fe1 C10 C9 . . . . -164.6(11) ?
C3 Fe1 C10 C9 . . . . 164.5(5) ?
C5 Fe1 C10 C9 . . . . 83.6(5) ?
C8 Fe1 C10 C9 . . . . -37.8(5) ?
C1 Fe1 C10 C9 . . . . 53.9(8) ?
C6 Fe1 C10 C9 . . . . -117.6(6) ?
C7 Fe1 C10 C9 . . . . -80.2(5) ?
C4 Fe1 C10 C6 . . . . -116.5(5) ?
C2 Fe1 C10 C6 . . . . -47.1(13) ?
C3 Fe1 C10 C6 . . . . -77.9(6) ?
C5 Fe1 C10 C6 . . . . -158.9(5) ?
C9 Fe1 C10 C6 . . . . 117.6(6) ?
C8 Fe1 C10 C6 . . . . 79.8(5) ?
C1 Fe1 C10 C6 . . . . 171.5(7) ?
C7 Fe1 C10 C6 . . . . 37.4(4) ?
C4 Fe1 C10 C21 . . . . 9.7(8) ?
C2 Fe1 C10 C21 . . . . 79.1(14) ?
C3 Fe1 C10 C21 . . . . 48.2(9) ?
C5 Fe1 C10 C21 . . . . -32.7(8) ?
C9 Fe1 C10 C21 . . . . -116.3(9) ?
C8 Fe1 C10 C21 . . . . -154.0(8) ?
C1 Fe1 C10 C21 . . . . -62.4(10) ?
C6 Fe1 C10 C21 . . . . 126.2(8) ?
C7 Fe1 C10 C21 . . . . 163.5(8) ?
C15A Fe2 C11A C12A . . . . 114.6(19) ?
C14A Fe2 C11A C12A . . . . 76.3(13) ?
C12B Fe2 C11A C12A . . . . -6(3) ?
C13B Fe2 C11A C12A . . . . 36.2(17) ?
C20 Fe2 C11A C12A . . . . 172.3(12) ?
C16 Fe2 C11A C12A . . . . -147.7(12) ?
C19 Fe2 C11A C12A . . . . -22(4) ?
C11B Fe2 C11A C12A . . . . 171(3) ?
C17 Fe2 C11A C12A . . . . -104.2(13) ?
C14B Fe2 C11A C12A . . . . 80.5(18) ?
C14A Fe2 C11A C15A . . . . -38.3(12) ?
C12B Fe2 C11A C15A . . . . -121(4) ?
C13B Fe2 C11A C15A . . . . -78.4(18) ?
C20 Fe2 C11A C15A . . . . 58(2) ?
C16 Fe2 C11A C15A . . . . 97.7(13) ?
C19 Fe2 C11A C15A . . . . -137(3) ?
C11B Fe2 C11A C15A . . . . 56(3) ?
C17 Fe2 C11A C15A . . . . 141.2(13) ?
C14B Fe2 C11A C15A . . . . -34.1(19) ?
C12A Fe2 C11A C15A . . . . -114.6(19) ?
C15A C11A C12A C13A . . . . -1(3) ?
Fe2 C11A C12A C13A . . . . -58.2(17) ?
C15A C11A C12A Fe2 . . . . 56.7(18) ?
C15A Fe2 C12A C13A . . . . 81.4(13) ?
C14A Fe2 C12A C13A . . . . 37.0(14) ?
C12B Fe2 C12A C13A . . . . 130(3) ?
C13B Fe2 C12A C13A . . . . 25(2) ?
C20 Fe2 C12A C13A . . . . -43(3) ?
C16 Fe2 C12A C13A . . . . -171.9(14) ?
C11A Fe2 C12A C13A . . . . 124.1(18) ?
C19 Fe2 C12A C13A . . . . -62.6(14) ?
C11B Fe2 C12A C13A . . . . 120.1(17) ?
C17 Fe2 C12A C13A . . . . -142.6(12) ?
C14B Fe2 C12A C13A . . . . 43.6(19) ?
C15A Fe2 C12A C11A . . . . -42.7(12) ?
C14A Fe2 C12A C11A . . . . -87.1(15) ?
C12B Fe2 C12A C11A . . . . 6(2) ?
C13B Fe2 C12A C11A . . . . -99(3) ?
C20 Fe2 C12A C11A . . . . -166.7(19) ?
C16 Fe2 C12A C11A . . . . 64.0(19) ?
C19 Fe2 C12A C11A . . . . 173.3(11) ?
C11B Fe2 C12A C11A . . . . -4.0(13) ?
C17 Fe2 C12A C11A . . . . 93.3(13) ?
C14B Fe2 C12A C11A . . . . -80.5(19) ?
C11A C12A C13A C14A . . . . 1(4) ?
Fe2 C12A C13A C14A . . . . -56(3) ?
C11A C12A C13A Fe2 . . . . 56.8(16) ?
C15A Fe2 C13A C12A . . . . -83.2(14) ?
C14A Fe2 C13A C12A . . . . -121(3) ?
C12B Fe2 C13A C12A . . . . -20.5(11) ?
C13B Fe2 C13A C12A . . . . -43(4) ?
C20 Fe2 C13A C12A . . . . 166.9(10) ?
C11A Fe2 C13A C12A . . . . -35.5(12) ?
C19 Fe2 C13A C12A . . . . 132.2(12) ?
C11B Fe2 C13A C12A . . . . -50.5(14) ?
C17 Fe2 C13A C12A . . . . 60.5(19) ?
C14B Fe2 C13A C12A . . . . -113(3) ?
C15A Fe2 C13A C14A . . . . 38(2) ?
C12B Fe2 C13A C14A . . . . 100(2) ?
C13B Fe2 C13A C14A . . . . 78(4) ?
C20 Fe2 C13A C14A . . . . -72(2) ?
C11A Fe2 C13A C14A . . . . 85(2) ?
C19 Fe2 C13A C14A . . . . -107(2) ?
C11B Fe2 C13A C14A . . . . 70(2) ?
C17 Fe2 C13A C14A . . . . -179(2) ?
C14B Fe2 C13A C14A . . . . 8(4) ?
C12A Fe2 C13A C14A . . . . 121(3) ?
C12A C13A C14A C15A . . . . 0(5) ?
Fe2 C13A C14A C15A . . . . -58(4) ?
C12A C13A C14A Fe2 . . . . 58(2) ?
C12B Fe2 C14A C15A . . . . 61.4(19) ?
C13B Fe2 C14A C15A . . . . 94(3) ?
C20 Fe2 C14A C15A . . . . -110.9(17) ?
C16 Fe2 C14A C15A . . . . -73(3) ?
C11A Fe2 C14A C15A . . . . 41.1(17) ?
C19 Fe2 C14A C15A . . . . -154.3(15) ?
C11B Fe2 C14A C15A . . . . 17.9(17) ?
C14B Fe2 C14A C15A . . . . 0E1(2) ?
C12A Fe2 C14A C15A . . . . 84.6(19) ?
C15A Fe2 C14A C13A . . . . -120(3) ?
C12B Fe2 C14A C13A . . . . -58.5(19) ?
C13B Fe2 C14A C13A . . . . -26.3(14) ?
C20 Fe2 C14A C13A . . . . 129.2(17) ?
C16 Fe2 C14A C13A . . . . 166.9(13) ?
C11A Fe2 C14A C13A . . . . -79(2) ?
C19 Fe2 C14A C13A . . . . 86(2) ?
C11B Fe2 C14A C13A . . . . -102(2) ?
C14B Fe2 C14A C13A . . . . -12E1(2) ?
C12A Fe2 C14A C13A . . . . -35.3(16) ?
C13A C14A C15A C11A . . . . -1(5) ?
Fe2 C14A C15A C11A . . . . -63(2) ?
C13A C14A C15A Fe2 . . . . 62(4) ?
C12A C11A C15A C14A . . . . 1(4) ?
Fe2 C11A C15A C14A . . . . 62(4) ?
C12A C11A C15A Fe2 . . . . -61.1(15) ?
C12B Fe2 C15A C14A . . . . -97(2) ?
C13B Fe2 C15A C14A . . . . -50(2) ?
C20 Fe2 C15A C14A . . . . 88.2(18) ?
C16 Fe2 C15A C14A . . . . 135.4(17) ?
C11A Fe2 C15A C14A . . . . -117(2) ?
C19 Fe2 C15A C14A . . . . 45(2) ?
C11B Fe2 C15A C14A . . . . -150(3) ?
C17 Fe2 C15A C14A . . . . 178.4(17) ?
C14B Fe2 C15A C14A . . . . 0(4) ?
C12A Fe2 C15A C14A . . . . -77.8(19) ?
C14A Fe2 C15A C11A . . . . 117(2) ?
C12B Fe2 C15A C11A . . . . 19.7(14) ?
C13B Fe2 C15A C11A . . . . 67.3(16) ?
C20 Fe2 C15A C11A . . . . -154.8(12) ?
C16 Fe2 C15A C11A . . . . -107.5(13) ?
C19 Fe2 C15A C11A . . . . 162.4(13) ?
C11B Fe2 C15A C11A . . . . -32.5(13) ?
C17 Fe2 C15A C11A . . . . -64.5(18) ?
C14B Fe2 C15A C11A . . . . 117(3) ?
C12A Fe2 C15A C11A . . . . 39.2(13) ?
C15A Fe2 C11B C12B . . . . 97(2) ?
C14A Fe2 C11B C12B . . . . 77.0(18) ?
C13B Fe2 C11B C12B . . . . 35.6(12) ?
C20 Fe2 C11B C12B . . . . 179.6(11) ?
C16 Fe2 C11B C12B . . . . -145.4(13) ?
C11A Fe2 C11B C12B . . . . -1(2) ?
C17 Fe2 C11B C12B . . . . -103.8(14) ?
C14B Fe2 C11B C12B . . . . 78.9(16) ?
C12A Fe2 C11B C12B . . . . 5.4(13) ?
C15A Fe2 C11B C15B . . . . -17(2) ?
C14A Fe2 C11B C15B . . . . -37.7(19) ?
C12B Fe2 C11B C15B . . . . -115(2) ?
C13B Fe2 C11B C15B . . . . -79.2(15) ?
C20 Fe2 C11B C15B . . . . 64.8(17) ?
C16 Fe2 C11B C15B . . . . 99.9(15) ?
C11A Fe2 C11B C15B . . . . -116(3) ?
C17 Fe2 C11B C15B . . . . 141.4(14) ?
C14B Fe2 C11B C15B . . . . -35.9(16) ?
C12A Fe2 C11B C15B . . . . -109.4(17) ?
C15B C11B C12B C13B . . . . 1(3) ?
Fe2 C11B C12B C13B . . . . -61(2) ?
C15B C11B C12B Fe2 . . . . 62(2) ?
C15A Fe2 C12B C13B . . . . 76.6(19) ?
C14A Fe2 C12B C13B . . . . 32(2) ?
C16 Fe2 C12B C13B . . . . 171.7(14) ?
C11A Fe2 C12B C13B . . . . 123(4) ?
C19 Fe2 C12B C13B . . . . -64(2) ?
C11B Fe2 C12B C13B . . . . 121(2) ?
C17 Fe2 C12B C13B . . . . -147.6(15) ?
C14B Fe2 C12B C13B . . . . 38.2(14) ?
C12A Fe2 C12B C13B . . . . -46(3) ?
C15A Fe2 C12B C11B . . . . -44.4(18) ?
C14A Fe2 C12B C11B . . . . -88.5(18) ?
C13B Fe2 C12B C11B . . . . -121(2) ?
C16 Fe2 C12B C11B . . . . 50.7(18) ?
C11A Fe2 C12B C11B . . . . 2(3) ?
C19 Fe2 C12B C11B . . . . 174.6(12) ?
C17 Fe2 C12B C11B . . . . 91.4(14) ?
C14B Fe2 C12B C11B . . . . -82.8(14) ?
C12A Fe2 C12B C11B . . . . -167(3) ?
C11B C12B C13B C14B . . . . -1(5) ?
Fe2 C12B C13B C14B . . . . -62(4) ?
C11B C12B C13B Fe2 . . . . 61(2) ?
C15A Fe2 C13B C12B . . . . -75.7(19) ?
C14A Fe2 C13B C12B . . . . -128(3) ?
C20 Fe2 C13B C12B . . . . -169.2(14) ?
C11A Fe2 C13B C12B . . . . -20.5(14) ?
C19 Fe2 C13B C12B . . . . 145.2(15) ?
C11B Fe2 C13B C12B . . . . -37.5(15) ?
C17 Fe2 C13B C12B . . . . 53(2) ?
C14B Fe2 C13B C12B . . . . -118(3) ?
C12A Fe2 C13B C12B . . . . 34.5(15) ?
C15A Fe2 C13B C14B . . . . 43(2) ?
C14A Fe2 C13B C14B . . . . -9(3) ?
C12B Fe2 C13B C14B . . . . 118(3) ?
C20 Fe2 C13B C14B . . . . -51(2) ?
C11A Fe2 C13B C14B . . . . 98(2) ?
C19 Fe2 C13B C14B . . . . -97(2) ?
C11B Fe2 C13B C14B . . . . 81(2) ?
C17 Fe2 C13B C14B . . . . 171(2) ?
C12A Fe2 C13B C14B . . . . 153(3) ?
C12B C13B C14B C15B . . . . -1(7) ?
Fe2 C13B C14B C15B . . . . -61(5) ?
C12B C13B C14B Fe2 . . . . 60(2) ?
C15A Fe2 C14B C15B . . . . 20.1(19) ?
C14A Fe2 C14B C15B . . . . -16E1(2) ?
C12B Fe2 C14B C15B . . . . 84(2) ?
C13B Fe2 C14B C15B . . . . 121(3) ?
C20 Fe2 C14B C15B . . . . -88(2) ?
C16 Fe2 C14B C15B . . . . -46(3) ?
C11A Fe2 C14B C15B . . . . 63(2) ?
C19 Fe2 C14B C15B . . . . -133(2) ?
C11B Fe2 C14B C15B . . . . 39(2) ?
C12A Fe2 C14B C15B . . . . 108(3) ?
C15A Fe2 C14B C13B . . . . -101(3) ?
C14A Fe2 C14B C13B . . . . 8E1(2) ?
C12B Fe2 C14B C13B . . . . -37.3(18) ?
C20 Fe2 C14B C13B . . . . 150.4(16) ?
C16 Fe2 C14B C13B . . . . -167.7(13) ?
C11A Fe2 C14B C13B . . . . -58.2(19) ?
C19 Fe2 C14B C13B . . . . 105.9(19) ?
C11B Fe2 C14B C13B . . . . -82(2) ?
C12A Fe2 C14B C13B . . . . -13.6(16) ?
C13B C14B C15B C11B . . . . 2(7) ?
Fe2 C14B C15B C11B . . . . -56(3) ?
C13B C14B C15B Fe2 . . . . 58(4) ?
C12B C11B C15B C14B . . . . -2(5) ?
Fe2 C11B C15B C14B . . . . 58(4) ?
C12B C11B C15B Fe2 . . . . -59.4(18) ?
C15A Fe2 C15B C14B . . . . -65(6) ?
C14A Fe2 C15B C14B . . . . 3(4) ?
C12B Fe2 C15B C14B . . . . -79(3) ?
C13B Fe2 C15B C14B . . . . -37(2) ?
C20 Fe2 C15B C14B . . . . 106(2) ?
C16 Fe2 C15B C14B . . . . 149(2) ?
C11A Fe2 C15B C14B . . . . -95(3) ?
C19 Fe2 C15B C14B . . . . 73(3) ?
C11B Fe2 C15B C14B . . . . -119(3) ?
C17 Fe2 C15B C14B . . . . -178(2) ?
C12A Fe2 C15B C14B . . . . -62(3) ?
C15A Fe2 C15B C11B . . . . 54(6) ?
C14A Fe2 C15B C11B . . . . 123(3) ?
C12B Fe2 C15B C11B . . . . 40.3(14) ?
C13B Fe2 C15B C11B . . . . 82.7(16) ?
C20 Fe2 C15B C11B . . . . -135.1(14) ?
C16 Fe2 C15B C11B . . . . -91.5(15) ?
C11A Fe2 C15B C11B . . . . 24.6(12) ?
C19 Fe2 C15B C11B . . . . -167.4(13) ?
C17 Fe2 C15B C11B . . . . -59(2) ?
C14B Fe2 C15B C11B . . . . 119(3) ?
C12A Fe2 C15B C11B . . . . 57.9(16) ?
C15A Fe2 C16 C17 . . . . 136.6(9) ?
C14A Fe2 C16 C17 . . . . -178.8(18) ?
C12B Fe2 C16 C17 . . . . 69.6(13) ?
C20 Fe2 C16 C17 . . . . -119.1(9) ?
C11A Fe2 C16 C17 . . . . 86.2(9) ?
C19 Fe2 C16 C17 . . . . -81.1(6) ?
C11B Fe2 C16 C17 . . . . 101.2(10) ?
C14B Fe2 C16 C17 . . . . 173(2) ?
C12A Fe2 C16 C17 . . . . 43.6(15) ?
C15A Fe2 C16 C20 . . . . -104.3(9) ?
C14A Fe2 C16 C20 . . . . -59.7(19) ?
C12B Fe2 C16 C20 . . . . -171.3(12) ?
C11A Fe2 C16 C20 . . . . -154.7(8) ?
C19 Fe2 C16 C20 . . . . 38.0(5) ?
C11B Fe2 C16 C20 . . . . -139.7(9) ?
C17 Fe2 C16 C20 . . . . 119.1(9) ?
C14B Fe2 C16 C20 . . . . -68(2) ?
C12A Fe2 C16 C20 . . . . 162.7(13) ?
C20 C16 C17 C18 . . . . 0.4(11) ?
Fe2 C16 C17 C18 . . . . 59.2(7) ?
C20 C16 C17 Fe2 . . . . -58.9(6) ?
C15A Fe2 C17 C16 . . . . -71.1(13) ?
C12B Fe2 C17 C16 . . . . -133.7(11) ?
C13B Fe2 C17 C16 . . . . -166.6(13) ?
C20 Fe2 C17 C16 . . . . 38.6(6) ?
C11A Fe2 C17 C16 . . . . -113.3(9) ?
C19 Fe2 C17 C16 . . . . 82.3(6) ?
C11B Fe2 C17 C16 . . . . -90.0(11) ?
C12A Fe2 C17 C16 . . . . -157.1(9) ?
C15A Fe2 C17 C18 . . . . 168.2(12) ?
C12B Fe2 C17 C18 . . . . 105.7(11) ?
C13B Fe2 C17 C18 . . . . 72.8(14) ?
C20 Fe2 C17 C18 . . . . -82.1(5) ?
C16 Fe2 C17 C18 . . . . -120.6(8) ?
C11A Fe2 C17 C18 . . . . 126.1(9) ?
C19 Fe2 C17 C18 . . . . -38.4(5) ?
C11B Fe2 C17 C18 . . . . 149.4(10) ?
C12A Fe2 C17 C18 . . . . 82.3(9) ?
C16 C17 C18 C19 . . . . 0.1(11) ?
Fe2 C17 C18 C19 . . . . 58.5(6) ?
C16 C17 C18 Fe2 . . . . -58.4(7) ?
C14A Fe2 C18 C17 . . . . 178.3(19) ?
C12B Fe2 C18 C17 . . . . -93.1(10) ?
C13B Fe2 C18 C17 . . . . -137.4(9) ?
C20 Fe2 C18 C17 . . . . 81.7(5) ?
C16 Fe2 C18 C17 . . . . 36.8(5) ?
C11A Fe2 C18 C17 . . . . -75.5(11) ?
C19 Fe2 C18 C17 . . . . 118.8(7) ?
C11B Fe2 C18 C17 . . . . -48.0(15) ?
C14B Fe2 C18 C17 . . . . -179(2) ?
C12A Fe2 C18 C17 . . . . -111.8(9) ?
C14A Fe2 C18 C19 . . . . 59(2) ?
C12B Fe2 C18 C19 . . . . 148.1(10) ?
C13B Fe2 C18 C19 . . . . 103.8(9) ?
C20 Fe2 C18 C19 . . . . -37.1(5) ?
C16 Fe2 C18 C19 . . . . -82.1(6) ?
C11A Fe2 C18 C19 . . . . 165.7(11) ?
C11B Fe2 C18 C19 . . . . -166.8(14) ?
C17 Fe2 C18 C19 . . . . -118.8(7) ?
C14B Fe2 C18 C19 . . . . 62(2) ?
C12A Fe2 C18 C19 . . . . 129.3(9) ?
C17 C18 C19 C20 . . . . -0.5(10) ?
Fe2 C18 C19 C20 . . . . 58.4(6) ?
C17 C18 C19 Fe2 . . . . -58.9(6) ?
C15A Fe2 C19 C20 . . . . 66.8(17) ?
C14A Fe2 C19 C20 . . . . 96.8(10) ?
C12B Fe2 C19 C20 . . . . -179.4(13) ?
C13B Fe2 C19 C20 . . . . 139.5(10) ?
C16 Fe2 C19 C20 . . . . -39.1(5) ?
C11A Fe2 C19 C20 . . . . -170(3) ?
C17 Fe2 C19 C20 . . . . -82.5(5) ?
C14B Fe2 C19 C20 . . . . 94.0(12) ?
C12A Fe2 C19 C20 . . . . 172.3(9) ?
C15A Fe2 C19 C18 . . . . -173.3(16) ?
C14A Fe2 C19 C18 . . . . -143.3(11) ?
C12B Fe2 C19 C18 . . . . -59.5(15) ?
C13B Fe2 C19 C18 . . . . -100.5(10) ?
C20 Fe2 C19 C18 . . . . 120.0(8) ?
C16 Fe2 C19 C18 . . . . 80.9(6) ?
C11A Fe2 C19 C18 . . . . -50(3) ?
C17 Fe2 C19 C18 . . . . 37.5(5) ?
C14B Fe2 C19 C18 . . . . -146.0(12) ?
C12A Fe2 C19 C18 . . . . -67.8(10) ?
C18 C19 C20 C29 . . . . -176.8(9) ?
Fe2 C19 C20 C29 . . . . -117.4(10) ?
C18 C19 C20 C16 . . . . 0.8(10) ?
Fe2 C19 C20 C16 . . . . 60.1(6) ?
C18 C19 C20 Fe2 . . . . -59.3(6) ?
C17 C16 C20 C19 . . . . -0.7(11) ?
Fe2 C16 C20 C19 . . . . -60.8(6) ?
C17 C16 C20 C29 . . . . 177.1(8) ?
Fe2 C16 C20 C29 . . . . 117.0(8) ?
C17 C16 C20 Fe2 . . . . 60.1(7) ?
C15A Fe2 C20 C19 . . . . -143.4(10) ?
C14A Fe2 C20 C19 . . . . -99.1(10) ?
C13B Fe2 C20 C19 . . . . -72.5(16) ?
C16 Fe2 C20 C19 . . . . 118.1(7) ?
C11A Fe2 C20 C19 . . . . 174.4(15) ?
C11B Fe2 C20 C19 . . . . 175.4(10) ?
C17 Fe2 C20 C19 . . . . 80.8(6) ?
C14B Fe2 C20 C19 . . . . -105.1(11) ?
C12A Fe2 C20 C19 . . . . -25(3) ?
C15A Fe2 C20 C29 . . . . -16.5(12) ?
C14A Fe2 C20 C29 . . . . 27.8(11) ?
C13B Fe2 C20 C29 . . . . 54.4(17) ?
C16 Fe2 C20 C29 . . . . -115.0(9) ?
C11A Fe2 C20 C29 . . . . -58.6(17) ?
C19 Fe2 C20 C29 . . . . 126.9(9) ?
C11B Fe2 C20 C29 . . . . -57.7(12) ?
C17 Fe2 C20 C29 . . . . -152.3(8) ?
C14B Fe2 C20 C29 . . . . 21.8(12) ?
C12A Fe2 C20 C29 . . . . 102(3) ?
C15A Fe2 C20 C16 . . . . 98.5(10) ?
C14A Fe2 C20 C16 . . . . 142.8(10) ?
C13B Fe2 C20 C16 . . . . 169.4(15) ?
C11A Fe2 C20 C16 . . . . 56.4(16) ?
C19 Fe2 C20 C16 . . . . -118.1(7) ?
C11B Fe2 C20 C16 . . . . 57.3(11) ?
C17 Fe2 C20 C16 . . . . -37.3(6) ?
C14B Fe2 C20 C16 . . . . 136.8(11) ?
C12A Fe2 C20 C16 . . . . -143(2) ?
N2 N1 C21 C10 . . . . 3.1(11) ?
Zn1 N1 C21 C10 . . . . -161.6(6) ?
C9 C10 C21 N1 . . . . -176.8(8) ?
C6 C10 C21 N1 . . . . 5.2(13) ?
Fe1 C10 C21 N1 . . . . -89.2(10) ?
N1 N2 C22 N3 . . . . -177.5(6) ?
N1 N2 C22 S1 . . . . 4.1(9) ?
C23 N3 C22 N2 . . . . 11.5(11) ?
C23 N3 C22 S1 . . . . -169.8(6) ?
Zn1 S1 C22 N2 . . . . -4.8(7) ?
Zn1 S1 C22 N3 . . . . 176.7(5) ?
C22 N3 C23 C24 . . . . -161.8(8) ?
C22 N3 C23 C28 . . . . 23.6(11) ?
C28 C23 C24 C25 . . . . 0.1(13) ?
N3 C23 C24 C25 . . . . -174.7(7) ?
C23 C24 C25 C26 . . . . 1.2(13) ?
C24 C25 C26 C27 . . . . -1.8(12) ?
C25 C26 C27 C28 . . . . 1.2(13) ?
C26 C27 C28 C23 . . . . 0.1(12) ?
C24 C23 C28 C27 . . . . -0.7(11) ?
N3 C23 C28 C27 . . . . 173.9(7) ?
N5 N4 C29 C20 . . . . 0.5(13) ?
Zn1 N4 C29 C20 . . . . -174.7(7) ?
C19 C20 C29 N4 . . . . -13.2(17) ?
C16 C20 C29 N4 . . . . 169.6(9) ?
Fe2 C20 C29 N4 . . . . -105.6(10) ?
N4 N5 C30 N6 . . . . -178.1(6) ?
N4 N5 C30 S2 . . . . 4.2(10) ?
C31 N6 C30 N5 . . . . 3.3(12) ?
C31 N6 C30 S2 . . . . -178.7(6) ?
Zn1 S2 C30 N5 . . . . -12.0(7) ?
Zn1 S2 C30 N6 . . . . 170.2(5) ?
C30 N6 C31 C36 . . . . -148.8(8) ?
C30 N6 C31 C32 . . . . 32.7(12) ?
C36 C31 C32 C33 . . . . 3.2(12) ?
N6 C31 C32 C33 . . . . -178.4(8) ?
C31 C32 C33 C34 . . . . -2.8(12) ?
C32 C33 C34 C35 . . . . 1.4(14) ?
C33 C34 C35 C36 . . . . -0.4(14) ?
C34 C35 C36 C31 . . . . 0.8(14) ?
C32 C31 C36 C35 . . . . -2.1(14) ?
N6 C31 C36 C35 . . . . 179.3(7) ?
